data_4001737
loop_
_publ_author_name
'Cox, J.R.'
'Huang, J.-F.'
'Keszler, D.A.'

_publ_section_title
;
 The layered borates Ba3 M (B O3)3 (M=Dy,Ho,Y,Er,Tm,Yb,Lu and Sc)
;
_journal_name_full 'Chemistry of Materials (1,1989-)'
_journal_page_first 2008
_journal_page_last 2013
_journal_volume 6
_journal_year 1994
_chemical_formula_sum 'B3 Ba3 O9 Sc'
_chemical_name_systematic 'Ba3 Sc (B O3)3'
_space_group_IT_number 185
_symmetry_space_group_name_Hall 'P 6c -2'
_symmetry_space_group_name_H-M 'P 63 c m'
_cell_angle_alpha 90
_cell_angle_beta 90
_cell_angle_gamma 120
_cell_formula_units_Z 6
_cell_length_a 9.227
_cell_length_b 9.227
_cell_length_c 17.135
_cell_volume 1263.385
_citation_journal_id_ASTM CMATEX
_cod_data_source_file boron_387.cif
_cod_data_source_block B3Ba3O9Sc1
_cod_original_formula_sum 'B3 Ba3 O9 Sc1'
_cod_database_code 4001737

loop_
_symmetry_equiv_pos_as_xyz
x,y,z
x-y,x,z+1/2
-y,x-y,z
-x,-y,z+1/2
-x+y,-x,z
y,-x+y,z+1/2
y,x,z
-x+y,y,z+1/2
-x,-x+y,z
-y,-x,z+1/2
x-y,-y,z
x,x-y,z+1/2

loop_
_atom_site_label
_atom_site_type_symbol
_atom_site_fract_x
_atom_site_fract_y
_atom_site_fract_z
_atom_site_occupancy
_atom_site_U_iso_or_equiv
O2 O-2 0.485 0 0.0272 1 0.0
Ba4 Ba+2 0.3333 0.6667 0.0515 1 0.0
Sc1 Sc+3 0.6667 0.3333 0.2795 1 0.0
B1 B+3 0.327 0 0.034 1 0.0
Sc2 Sc+3 0 0 0.2843 1 0.0
O5 O-2 0.333 0.148 0.028 1 0.0
O4 O-2 0.175 0 0.8609 1 0.0
Ba3 Ba+2 0.6571 0 0.9041 1 0.0
B2 B+3 0.329 0 0.846 1 0.0
Ba2 Ba+2 0.6774 0 0.1535 1 0.0
Ba1 Ba+2 0 0 0 1 0.0
O1 O-2 0.52 0.662 0.2045 1 0.0
O6 O-2 0.329 0.845 0.8485 1 0.0
O3 O-2 0.196 0 0.2149 1 0.0
B3 B+3 0.338 0 0.202 1 0.0
